data_7059787
loop_
_publ_author_name
'Shaikh, Ahad'
'Ghosh, Milan'
'Mukherjee, Pallabi'
'Ghosh, Avijit'
'Molla, Rostam Ali'
'Ta, Sabyasachi'
'Das, Debasis'

_publ_section_title
;
 Amide--imine conjugate involving gallic acid and naphthalene for
 nano-molar detection, enrichment and cancer cell imaging of La3+: studies
 on the catalytic activity of the La3+ complex
;
_journal_issue 31
_journal_name_full 'New Journal of Chemistry'
_journal_page_first 13501
_journal_page_last 13506
_journal_paper_doi 10.1039/D0NJ02415E
_journal_volume 44
_journal_year 2020
_chemical_formula_sum 'C18 H18 N2 O7'
_chemical_formula_weight 374.34
_space_group_crystal_system monoclinic
_space_group_IT_number 14
_space_group_name_Hall '-P 2yn'
_space_group_name_H-M_alt 'P 1 21/n 1'
_atom_sites_solution_hydrogens mixed
_audit_creation_method SHELXL-2013
_audit_update_record
;
2019-01-08 deposited with the CCDC.	2020-07-14 downloaded from the CCDC.
;
_cell_angle_alpha 90
_cell_angle_beta 102.665(2)
_cell_angle_gamma 90
_cell_formula_units_Z 4
_cell_length_a 9.1843(5)
_cell_length_b 14.6445(8)
_cell_length_c 12.5246(7)
_cell_measurement_temperature 150(2)
_cell_volume 1643.56(16)
_computing_structure_refinement 'SHELXL-2013 (Sheldrick, 2013)'
_diffrn_ambient_temperature 150(2)
_diffrn_measured_fraction_theta_full 1.000
_diffrn_measured_fraction_theta_max 1.000
_diffrn_radiation_type MoK\a
_diffrn_radiation_wavelength 0.71073
_diffrn_reflns_av_R_equivalents 0.0462
_diffrn_reflns_av_unetI/netI 0.0479
_diffrn_reflns_Laue_measured_fraction_full 1.000
_diffrn_reflns_Laue_measured_fraction_max 1.000
_diffrn_reflns_limit_h_max 11
_diffrn_reflns_limit_h_min -8
_diffrn_reflns_limit_k_max 17
_diffrn_reflns_limit_k_min -17
_diffrn_reflns_limit_l_max 15
_diffrn_reflns_limit_l_min -13
_diffrn_reflns_number 13940
_diffrn_reflns_point_group_measured_fraction_full 1.000
_diffrn_reflns_point_group_measured_fraction_max 1.000
_diffrn_reflns_theta_full 25.242
_diffrn_reflns_theta_max 25.723
_diffrn_reflns_theta_min 2.171
_exptl_absorpt_coefficient_mu 0.118
_exptl_crystal_density_diffrn 1.513
_exptl_crystal_F_000 784
_exptl_crystal_size_max 0.300
_exptl_crystal_size_mid 0.200
_exptl_crystal_size_min 0.040
_refine_diff_density_max 0.198
_refine_diff_density_min -0.210
_refine_diff_density_rms 0.048
_refine_ls_extinction_method none
_refine_ls_goodness_of_fit_ref 1.026
_refine_ls_hydrogen_treatment mixed
_refine_ls_matrix_type full
_refine_ls_number_parameters 280
_refine_ls_number_reflns 3135
_refine_ls_number_restraints 1
_refine_ls_restrained_S_all 1.026
_refine_ls_R_factor_all 0.0773
_refine_ls_R_factor_gt 0.0444
_refine_ls_shift/su_max 0.000
_refine_ls_shift/su_mean 0.000
_refine_ls_structure_factor_coef Fsqd
_refine_ls_weighting_details 'w=1/[\s^2^(Fo^2^)+(0.0469P)^2^+0.4682P] where P=(Fo^2^+2Fc^2^)/3'
_refine_ls_weighting_scheme calc
_refine_ls_wR_factor_gt 0.0967
_refine_ls_wR_factor_ref 0.1126
_reflns_Friedel_coverage 0.000
_reflns_number_gt 2112
_reflns_number_total 3135
_reflns_threshold_expression 'I > 2\s(I)'
_cod_data_source_file d0nj02415e2.cif
_cod_data_source_block f
_cod_depositor_comments
;Adding full bibliography for 7059787.cif.

 Adding full bibliography for 7059787.cif.
;
_cod_original_sg_symbol_H-M 'P 21/n'
_cod_database_code 7059787
_shelx_space_group_comment
;
The symmetry employed for this shelxl refinement is uniquely defined
by the following loop, which should always be used as a source of
symmetry information in preference to the above space-group names.
They are only intended as comments.
;
_shelx_estimated_absorpt_t_min 0.965
_shelx_estimated_absorpt_t_max 0.995
_shelxl_version_number 2013-4

loop_
_space_group_symop_operation_xyz
'x, y, z'
'-x+1/2, y+1/2, -z+1/2'
'-x, -y, -z'
'x-1/2, -y-1/2, z-1/2'

loop_
_atom_site_label
_atom_site_type_symbol
_atom_site_fract_x
_atom_site_fract_y
_atom_site_fract_z
_atom_site_U_iso_or_equiv
_atom_site_adp_type
_atom_site_occupancy
_atom_site_site_symmetry_order
_atom_site_calc_flag
_atom_site_refinement_flags_posn
_atom_site_refinement_flags_adp
_atom_site_refinement_flags_occupancy
_atom_site_disorder_assembly
_atom_site_disorder_group
O1 O 0.24900(17) 0.55915(11) 0.79634(13) 0.0324(4) Uani 1 1 d . . . . .
H1A H 0.209(4) 0.516(2) 0.723(3) 0.097(12) Uiso 1 1 d . . . . .
O2 O 0.28146(16) 0.42597(10) 0.53371(12) 0.0259(4) Uani 1 1 d . . . . .
O3 O -0.17806(18) 0.18583(12) 0.24588(13) 0.0359(4) Uani 1 1 d . . . . .
H3A H -0.254(4) 0.221(2) 0.263(3) 0.079(11) Uiso 1 1 d . . . . .
O4 O 0.04482(18) 0.15343(11) 0.14197(12) 0.0286(4) Uani 1 1 d . . . . .
H4A H -0.054(4) 0.134(2) 0.124(3) 0.101(13) Uiso 1 1 d . . . . .
O5 O 0.31515(18) 0.22515(11) 0.21166(13) 0.0308(4) Uani 1 1 d . . . . .
H5A H 0.404(3) 0.2546(19) 0.239(2) 0.059(9) Uiso 1 1 d . . . . .
N1 N 0.0792(2) 0.46037(12) 0.65258(14) 0.0232(4) Uani 1 1 d . . . . .
N2 N 0.0520(2) 0.40154(13) 0.56481(14) 0.0239(4) Uani 1 1 d . . . . .
H2A H -0.036(3) 0.3810(15) 0.5460(18) 0.027(7) Uiso 1 1 d . . . . .
C1 C 0.1292(2) 0.57030(15) 0.84254(17) 0.0250(5) Uani 1 1 d . . . . .
C2 C 0.1508(3) 0.62408(15) 0.93757(18) 0.0296(6) Uani 1 1 d . . . . .
H2 H 0.2455 0.6508 0.9663 0.035 Uiso 1 1 calc R U . . .
C3 C 0.0364(3) 0.63782(15) 0.98837(18) 0.0297(6) Uani 1 1 d . . . . .
H3 H 0.0528 0.6736 1.0531 0.036 Uiso 1 1 calc R U . . .
C4 C -0.1067(3) 0.60013(15) 0.94724(18) 0.0283(5) Uani 1 1 d . . . . .
C5 C -0.2261(3) 0.61493(16) 0.99961(19) 0.0356(6) Uani 1 1 d . . . . .
H5 H -0.2099 0.6509 1.0643 0.043 Uiso 1 1 calc R U . . .
C6 C -0.3641(3) 0.57883(17) 0.9595(2) 0.0396(6) Uani 1 1 d . . . . .
H6 H -0.4434 0.5900 0.9954 0.048 Uiso 1 1 calc R U . . .
C7 C -0.3876(3) 0.52521(17) 0.8650(2) 0.0345(6) Uani 1 1 d . . . . .
H7 H -0.4834 0.4995 0.8373 0.041 Uiso 1 1 calc R U . . .
C8 C -0.2750(2) 0.50912(16) 0.81164(18) 0.0285(5) Uani 1 1 d . . . . .
H8 H -0.2941 0.4730 0.7470 0.034 Uiso 1 1 calc R U . . .
C9 C -0.1303(2) 0.54547(14) 0.85139(17) 0.0239(5) Uani 1 1 d . . . . .
C10 C -0.0078(2) 0.52982(14) 0.79868(17) 0.0217(5) Uani 1 1 d . . . . .
C11 C -0.0276(2) 0.47177(14) 0.70382(16) 0.0228(5) Uani 1 1 d . . . . .
H11 H -0.1202 0.4414 0.6785 0.027 Uiso 1 1 calc R U . . .
C12 C 0.1593(2) 0.38666(14) 0.50865(17) 0.0208(5) Uani 1 1 d . . . . .
C13 C 0.1232(2) 0.32227(14) 0.41484(16) 0.0211(5) Uani 1 1 d . . . . .
C14 C -0.0167(2) 0.28164(15) 0.37994(17) 0.0248(5) Uani 1 1 d . . . . .
H14 H -0.0931 0.2920 0.4188 0.030 Uiso 1 1 calc R U . . .
C15 C -0.0432(2) 0.22605(15) 0.28810(18) 0.0253(5) Uani 1 1 d . . . . .
C16 C 0.0691(2) 0.20813(14) 0.23259(17) 0.0227(5) Uani 1 1 d . . . . .
C17 C 0.2098(2) 0.24673(14) 0.26929(17) 0.0230(5) Uani 1 1 d . . . . .
C18 C 0.2358(2) 0.30449(14) 0.35894(16) 0.0230(5) Uani 1 1 d . . . . .
H18 H 0.3310 0.3322 0.3825 0.028 Uiso 1 1 calc R U . . .
O100 O 0.09566(19) 0.20275(12) 0.78396(17) 0.0328(4) Uani 1 1 d . . . . .
H10A H 0.120(3) 0.179(2) 0.850(3) 0.064(10) Uiso 1 1 d . . . . .
H10B H 0.116(4) 0.167(2) 0.738(3) 0.064(11) Uiso 1 1 d . . . . .
O200 O -0.2911(2) 0.38251(13) 0.48062(14) 0.0344(4) Uani 1 1 d D . . . .
H20A H -0.348(3) 0.369(2) 0.530(3) 0.067(10) Uiso 1 1 d . . . . .
H20B H -0.321(5) 0.4365(12) 0.469(3) 0.129(18) Uiso 1 1 d D . . . .

loop_
_atom_site_aniso_label
_atom_site_aniso_U_11
_atom_site_aniso_U_22
_atom_site_aniso_U_33
_atom_site_aniso_U_23
_atom_site_aniso_U_13
_atom_site_aniso_U_12
O1 0.0234(9) 0.0414(10) 0.0338(9) -0.0028(8) 0.0093(7) -0.0062(8)
O2 0.0229(8) 0.0277(8) 0.0262(8) -0.0013(7) 0.0032(6) -0.0005(7)
O3 0.0241(9) 0.0448(11) 0.0405(10) -0.0173(8) 0.0105(8) -0.0085(8)
O4 0.0247(9) 0.0331(9) 0.0279(9) -0.0081(7) 0.0059(7) -0.0007(7)
O5 0.0211(9) 0.0381(10) 0.0354(9) -0.0097(8) 0.0112(7) -0.0007(8)
N1 0.0243(10) 0.0255(10) 0.0199(10) -0.0019(8) 0.0050(8) 0.0026(8)
N2 0.0227(11) 0.0280(11) 0.0204(10) -0.0047(8) 0.0037(8) -0.0020(9)
C1 0.0248(12) 0.0259(12) 0.0256(12) 0.0043(10) 0.0081(10) -0.0012(10)
C2 0.0294(13) 0.0292(13) 0.0278(13) -0.0015(11) 0.0012(10) -0.0078(10)
C3 0.0397(15) 0.0274(13) 0.0213(12) -0.0044(10) 0.0052(10) -0.0017(11)
C4 0.0353(14) 0.0250(12) 0.0243(12) 0.0034(10) 0.0055(10) 0.0015(10)
C5 0.0480(16) 0.0333(14) 0.0305(13) -0.0016(11) 0.0193(12) 0.0045(12)
C6 0.0379(15) 0.0394(15) 0.0478(16) 0.0040(13) 0.0229(13) 0.0056(12)
C7 0.0231(13) 0.0402(15) 0.0416(15) 0.0074(12) 0.0100(11) 0.0031(11)
C8 0.0225(12) 0.0328(13) 0.0303(13) 0.0016(11) 0.0061(10) -0.0009(10)
C9 0.0255(12) 0.0225(11) 0.0250(12) 0.0063(10) 0.0085(9) 0.0031(10)
C10 0.0230(12) 0.0216(11) 0.0204(11) 0.0032(9) 0.0047(9) 0.0000(9)
C11 0.0212(12) 0.0241(12) 0.0215(11) 0.0028(9) 0.0015(9) -0.0012(9)
C12 0.0221(12) 0.0205(11) 0.0195(11) 0.0059(9) 0.0040(9) 0.0053(9)
C13 0.0251(12) 0.0182(11) 0.0200(11) 0.0037(9) 0.0050(9) 0.0042(9)
C14 0.0244(12) 0.0273(12) 0.0247(12) -0.0003(10) 0.0095(9) 0.0008(10)
C15 0.0205(12) 0.0267(12) 0.0279(12) -0.0008(10) 0.0035(9) -0.0017(10)
C16 0.0247(12) 0.0213(11) 0.0224(11) 0.0000(9) 0.0054(9) 0.0022(9)
C17 0.0227(12) 0.0224(12) 0.0248(12) 0.0025(10) 0.0070(9) 0.0045(9)
C18 0.0212(11) 0.0216(11) 0.0247(12) 0.0025(10) 0.0022(9) 0.0023(9)
O100 0.0278(9) 0.0398(11) 0.0319(11) 0.0022(9) 0.0086(8) 0.0042(8)
O200 0.0383(10) 0.0354(11) 0.0340(10) -0.0007(8) 0.0175(8) -0.0025(9)

loop_
_atom_type_symbol
_atom_type_description
_atom_type_scat_dispersion_real
_atom_type_scat_dispersion_imag
_atom_type_scat_source
C C 0.0033 0.0016 'International Tables Vol C Tables 4.2.6.8 and 6.1.1.4'
H H 0.0000 0.0000 'International Tables Vol C Tables 4.2.6.8 and 6.1.1.4'
N N 0.0061 0.0033 'International Tables Vol C Tables 4.2.6.8 and 6.1.1.4'
O O 0.0106 0.0060 'International Tables Vol C Tables 4.2.6.8 and 6.1.1.4'

loop_
_geom_angle_atom_site_label_1
_geom_angle_atom_site_label_2
_geom_angle_atom_site_label_3
_geom_angle
_geom_angle_site_symmetry_1
_geom_angle_site_symmetry_3
_geom_angle_publ_flag
C1 O1 H1A 105.5(18) . . ?
C15 O3 H3A 110(2) . . ?
C16 O4 H4A 111(2) . . ?
C17 O5 H5A 111.8(17) . . ?
C11 N1 N2 116.87(18) . . ?
C12 N2 N1 119.52(19) . . ?
C12 N2 H2A 124.0(16) . . ?
N1 N2 H2A 116.2(16) . . ?
O1 C1 C10 121.8(2) . . ?
O1 C1 C2 116.7(2) . . ?
C10 C1 C2 121.5(2) . . ?
C3 C2 C1 120.0(2) . . ?
C3 C2 H2 120.0 . . ?
C1 C2 H2 120.0 . . ?
C2 C3 C4 121.6(2) . . ?
C2 C3 H3 119.2 . . ?
C4 C3 H3 119.2 . . ?
C5 C4 C3 121.7(2) . . ?
C5 C4 C9 119.3(2) . . ?
C3 C4 C9 119.1(2) . . ?
C6 C5 C4 121.5(2) . . ?
C6 C5 H5 119.2 . . ?
C4 C5 H5 119.2 . . ?
C5 C6 C7 119.3(2) . . ?
C5 C6 H6 120.4 . . ?
C7 C6 H6 120.4 . . ?
C8 C7 C6 121.1(2) . . ?
C8 C7 H7 119.4 . . ?
C6 C7 H7 119.4 . . ?
C7 C8 C9 121.0(2) . . ?
C7 C8 H8 119.5 . . ?
C9 C8 H8 119.5 . . ?
C8 C9 C4 117.8(2) . . ?
C8 C9 C10 123.0(2) . . ?
C4 C9 C10 119.1(2) . . ?
C1 C10 C11 121.2(2) . . ?
C1 C10 C9 118.7(2) . . ?
C11 C10 C9 120.08(19) . . ?
N1 C11 C10 120.8(2) . . ?
N1 C11 H11 119.6 . . ?
C10 C11 H11 119.6 . . ?
O2 C12 N2 121.2(2) . . ?
O2 C12 C13 121.85(19) . . ?
N2 C12 C13 116.96(19) . . ?
C18 C13 C14 119.7(2) . . ?
C18 C13 C12 116.98(19) . . ?
C14 C13 C12 123.25(19) . . ?
C15 C14 C13 119.5(2) . . ?
C15 C14 H14 120.3 . . ?
C13 C14 H14 120.3 . . ?
O3 C15 C14 123.6(2) . . ?
O3 C15 C16 115.7(2) . . ?
C14 C15 C16 120.7(2) . . ?
O4 C16 C15 121.48(19) . . ?
O4 C16 C17 118.8(2) . . ?
C15 C16 C17 119.7(2) . . ?
O5 C17 C18 123.6(2) . . ?
O5 C17 C16 116.46(19) . . ?
C18 C17 C16 119.9(2) . . ?
C17 C18 C13 120.4(2) . . ?
C17 C18 H18 119.8 . . ?
C13 C18 H18 119.8 . . ?
H10A O100 H10B 111(3) . . ?
H20A O200 H20B 96(3) . . ?

loop_
_geom_bond_atom_site_label_1
_geom_bond_atom_site_label_2
_geom_bond_distance
_geom_bond_site_symmetry_2
_geom_bond_publ_flag
O1 C1 1.361(3) . ?
O1 H1A 1.11(4) . ?
O2 C12 1.239(2) . ?
O3 C15 1.368(3) . ?
O3 H3A 0.93(3) . ?
O4 C16 1.367(3) . ?
O4 H4A 0.93(4) . ?
O5 C17 1.365(2) . ?
O5 H5A 0.92(3) . ?
N1 C11 1.295(3) . ?
N1 N2 1.376(2) . ?
N2 C12 1.348(3) . ?
N2 H2A 0.84(2) . ?
C1 C10 1.390(3) . ?
C1 C2 1.405(3) . ?
C2 C3 1.358(3) . ?
C2 H2 0.9500 . ?
C3 C4 1.414(3) . ?
C3 H3 0.9500 . ?
C4 C5 1.413(3) . ?
C4 C9 1.419(3) . ?
C5 C6 1.363(4) . ?
C5 H5 0.9500 . ?
C6 C7 1.397(3) . ?
C6 H6 0.9500 . ?
C7 C8 1.370(3) . ?
C7 H7 0.9500 . ?
C8 C9 1.416(3) . ?
C8 H8 0.9500 . ?
C9 C10 1.443(3) . ?
C10 C11 1.440(3) . ?
C11 H11 0.9500 . ?
C12 C13 1.486(3) . ?
C13 C18 1.395(3) . ?
C13 C14 1.396(3) . ?
C14 C15 1.386(3) . ?
C14 H14 0.9500 . ?
C15 C16 1.390(3) . ?
C16 C17 1.393(3) . ?
C17 C18 1.384(3) . ?
C18 H18 0.9500 . ?
O100 H10A 0.88(3) . ?
O100 H10B 0.83(3) . ?
O200 H20A 0.91(3) . ?
O200 H20B 0.840(10) . ?
